data_4331547
loop_
_publ_author_name
'B\'erub\'e, Jean-Fran\,cois'
'Gagnon, Karl'
'Fortin, Daniel'
'Decken, Andreas'
'Harvey, Pierre D.'

_publ_section_title
;
 Solution and Solid-State Properties of Luminescent M&#x2212;M
 Bond-Containing Coordination/Organometallic Polymers Using the
 RNC-M2(dppm)2-CNR Building Blocks (M = Pd, Pt; R = Aryl, Alkyl)
;
_journal_issue 7
_journal_name_full 'Inorganic Chemistry'
_journal_page_first 2812
_journal_page_last 2823
_journal_paper_doi 10.1021/ic0509480
_journal_volume 45
_journal_year 2006
_chemical_absolute_configuration ad
_chemical_formula_sum 'C60 H62 B2 F8 N2 P4 Pd2'
_chemical_formula_weight 1321.42
_chemical_name_systematic
;
 ?
;
_space_group_IT_number 19
_symmetry_cell_setting orthorhombic
_symmetry_space_group_name_Hall 'P 2ac 2ab'
_symmetry_space_group_name_H-M 'P 21 21 21'
_atom_sites_solution_hydrogens geom
_atom_sites_solution_primary direct
_atom_sites_solution_secondary difmap
_audit_conform_dict_location ftp://ftp.iucr.org/pub/cif_core.dic
_audit_conform_dict_name cif_core.dic
_audit_conform_dict_version 2.3
_audit_creation_date 2005-12-06T09:18:41-00:00
_audit_creation_method 'WinGX routine CIF_UPDATE'
_cell_angle_alpha 90
_cell_angle_beta 90
_cell_angle_gamma 90
_cell_formula_units_Z 4
_cell_length_a 12.390(12)
_cell_length_b 19.773(4)
_cell_length_c 26.411(4)
_cell_measurement_reflns_used 20
_cell_measurement_temperature 198(2)
_cell_measurement_theta_max 35
_cell_measurement_theta_min 32.5
_cell_volume 6470(6)
_computing_cell_refinement Difrac
_computing_data_collection Difrac
_computing_data_reduction NRCVAX
_computing_structure_refinement 'SHELXL-97 (Sheldrick, 1997)'
_diffrn_ambient_temperature 198(2)
_diffrn_measured_fraction_theta_full 0.99
_diffrn_measured_fraction_theta_max 0.99
_diffrn_measurement_device_type CAD4
_diffrn_measurement_method omega
_diffrn_radiation_monochromator graphite
_diffrn_radiation_wavelength 1.54056
_diffrn_reflns_av_R_equivalents 0
_diffrn_reflns_av_unetI/netI 0.0373
_diffrn_reflns_limit_h_max 15
_diffrn_reflns_limit_h_min 0
_diffrn_reflns_limit_k_max 24
_diffrn_reflns_limit_k_min 0
_diffrn_reflns_limit_l_max 32
_diffrn_reflns_limit_l_min 0
_diffrn_reflns_number 6704
_diffrn_reflns_theta_full 69.96
_diffrn_reflns_theta_max 69.96
_diffrn_reflns_theta_min 2.79
_diffrn_standards_decay_% 0
_diffrn_standards_interval_count 100
_diffrn_standards_number 2
_exptl_absorpt_coefficient_mu 5.92
_exptl_absorpt_correction_T_max 0.9895
_exptl_absorpt_correction_T_min 0.8105
_exptl_absorpt_correction_type empirical
_exptl_absorpt_process_details 'psi scan'
_exptl_crystal_colour Yellow
_exptl_crystal_density_diffrn 1.356
_exptl_crystal_density_method 'not measured'
_exptl_crystal_description Needle
_exptl_crystal_F_000 2680
_exptl_crystal_size_max 0.65
_exptl_crystal_size_mid 0.25
_exptl_crystal_size_min 0.25
_refine_diff_density_max 1.248
_refine_diff_density_min -0.844
_refine_diff_density_rms 0.158
_refine_ls_abs_structure_details 'Flack H D (1983), Acta Cryst. A39, 876-881'
_refine_ls_abs_structure_Flack 0.01(2)
_refine_ls_extinction_coef 0.00086(14)
_refine_ls_extinction_expression Fc^*^=kFc[1+0.001xFc^2^\l^3^/sin(2\q)]^-1/4^
_refine_ls_extinction_method SHELXL
_refine_ls_goodness_of_fit_ref 1.086
_refine_ls_hydrogen_treatment none
_refine_ls_matrix_type full
_refine_ls_number_parameters 608
_refine_ls_number_reflns 6704
_refine_ls_number_restraints 8
_refine_ls_restrained_S_all 1.088
_refine_ls_R_factor_all 0.1234
_refine_ls_R_factor_gt 0.085
_refine_ls_shift/su_max 0.008
_refine_ls_shift/su_mean 0.001
_refine_ls_structure_factor_coef Fsqd
_refine_ls_weighting_details 'calc w=1/[\s^2^(Fo^2^)+(0.1857P)^2^+0.0000P] where P=(Fo^2^+2Fc^2^)/3'
_refine_ls_weighting_scheme calc
_refine_ls_wR_factor_gt 0.2393
_refine_ls_wR_factor_ref 0.2687
_reflns_number_gt 4412
_reflns_number_total 6704
_reflns_threshold_expression >2sigma(I)
_cod_data_source_file ic0509480sup1.cif
_cod_data_source_block pddppm
_cod_depositor_comments
;
The following automatic conversions were performed:

'_symmetry_cell_setting' value 'Orthorhombic' changed to
'orthorhombic' according to
/home/saulius/struct/CIF-dictionaries/cif_core.dic dictionary named
'cif_core.dic' version 2.4.2 from
2011-04-26.

'_exptl_absorpt_correction_type' value 'Empirical'
changed to 'empirical' according to
/home/saulius/struct/CIF-dictionaries/cif_core.dic dictionary named
'cif_core.dic' version 2.4.2 from 2011-04-26.

Automatic conversion script
Id: cif_fix_values 1891 2012-01-12 08:04:46Z andrius 
;
_cod_original_cell_volume 6471(6)
_cod_original_sg_symbol_H-M P212121
_cod_database_code 4331547

loop_
_symmetry_equiv_pos_as_xyz
'x, y, z'
'-x+1/2, -y, z+1/2'
'x+1/2, -y+1/2, -z'
'-x, y+1/2, -z+1/2'

loop_
_atom_site_label
_atom_site_type_symbol
_atom_site_fract_x
_atom_site_fract_y
_atom_site_fract_z
_atom_site_U_iso_or_equiv
_atom_site_adp_type
_atom_site_occupancy
_atom_site_symmetry_multiplicity
_atom_site_calc_flag
_atom_site_refinement_flags
C1 C 0.5672(10) 0.3000(7) 0.8241(4) 0.093(5) Uani 1 1 d G
C2 C 0.5721(12) 0.3216(8) 0.8741(4) 0.143(10) Uani 1 1 d G
H2 H 0.5271 0.3023 0.8983 0.172 Uiso 1 1 calc R
C3 C 0.6443(14) 0.3721(8) 0.8880(5) 0.133(8) Uani 1 1 d G
H3 H 0.6476 0.3866 0.9215 0.16 Uiso 1 1 calc R
C4 C 0.7115(13) 0.4011(7) 0.8519(7) 0.134(8) Uani 1 1 d G
H4 H 0.7598 0.4349 0.8612 0.161 Uiso 1 1 calc R
C5 C 0.7066(11) 0.3795(8) 0.8018(6) 0.133(8) Uani 1 1 d G
H5 H 0.7516 0.3988 0.7777 0.159 Uiso 1 1 calc R
C6 C 0.6344(12) 0.3290(8) 0.7879(4) 0.123(8) Uani 1 1 d G
H6 H 0.6312 0.3145 0.7544 0.147 Uiso 1 1 calc R
C7 C 0.4951(15) 0.1709(10) 0.8520(6) 0.087(5) Uani 1 1 d .
C8 C 0.4167(15) 0.1382(10) 0.8810(6) 0.091(5) Uani 1 1 d .
H8 H 0.3472 0.1561 0.8806 0.109 Uiso 1 1 calc R
C9 C 0.435(2) 0.0777(11) 0.9122(7) 0.111(6) Uani 1 1 d .
H9 H 0.3811 0.0536 0.9286 0.134 Uiso 1 1 calc R
C10 C 0.548(2) 0.0610(12) 0.9141(7) 0.114(7) Uani 1 1 d .
H10 H 0.5687 0.0272 0.9365 0.136 Uiso 1 1 calc R
C11 C 0.6258(18) 0.0906(11) 0.8857(8) 0.109(6) Uani 1 1 d .
H11 H 0.6956 0.0735 0.8868 0.131 Uiso 1 1 calc R
C12 C 0.6035(17) 0.1465(11) 0.8547(7) 0.100(5) Uani 1 1 d .
H12 H 0.6582 0.1672 0.8362 0.12 Uiso 1 1 calc R
C13 C 0.0715(17) 0.3632(10) 0.8667(6) 0.095(5) Uani 1 1 d .
C14 C -0.0274(14) 0.3581(11) 0.8917(6) 0.092(5) Uani 1 1 d .
H14 H -0.0758 0.3239 0.8832 0.111 Uiso 1 1 calc R
C15 C -0.052(2) 0.4034(12) 0.9284(7) 0.118(7) Uani 1 1 d .
H15 H -0.1161 0.3975 0.9465 0.141 Uiso 1 1 calc R
C16 C 0.010(2) 0.4558(12) 0.9398(7) 0.117(7) Uani 1 1 d .
H16 H -0.0108 0.4857 0.9653 0.14 Uiso 1 1 calc R
C17 C 0.107(2) 0.4660(10) 0.9132(7) 0.111(6) Uani 1 1 d .
H17 H 0.1499 0.5037 0.9194 0.133 Uiso 1 1 calc R
C18 C 0.1355(16) 0.4203(8) 0.8788(7) 0.089(4) Uani 1 1 d .
H18 H 0.2007 0.4261 0.8619 0.107 Uiso 1 1 calc R
C19 C 0.0285(14) 0.2296(5) 0.8233(5) 0.075(4) Uani 1 1 d .
C20 C -0.0644(16) 0.2190(8) 0.7933(6) 0.089(4) Uani 1 1 d .
H20 H -0.0856 0.2501 0.7688 0.107 Uiso 1 1 calc R
C21 C -0.1239(16) 0.1591(9) 0.8020(7) 0.103(6) Uani 1 1 d .
H21 H -0.1844 0.15 0.7824 0.123 Uiso 1 1 calc R
C22 C -0.093(2) 0.1135(10) 0.8396(7) 0.104(6) Uani 1 1 d .
H22 H -0.1296 0.0727 0.8441 0.124 Uiso 1 1 calc R
C23 C -0.0042(16) 0.1320(11) 0.8708(7) 0.101(6) Uani 1 1 d .
H23 H 0.0166 0.1039 0.8973 0.122 Uiso 1 1 calc R
C24 C 0.0497(16) 0.1895(8) 0.8622(6) 0.085(4) Uani 1 1 d .
H24 H 0.1043 0.2018 0.8846 0.102 Uiso 1 1 calc R
C25 C 0.3340(10) 0.0988(5) 0.7586(4) 0.089(5) Uani 1 1 d G
C26 C 0.4071(9) 0.0478(7) 0.7703(4) 0.108(6) Uani 1 1 d G
H26 H 0.4783 0.051 0.7595 0.129 Uiso 1 1 calc R
C27 C 0.3737(11) -0.0079(5) 0.7983(4) 0.114(8) Uani 1 1 d G
H27 H 0.4226 -0.0421 0.8062 0.137 Uiso 1 1 calc R
C28 C 0.2672(12) -0.0127(5) 0.8145(4) 0.104(5) Uani 1 1 d G
H28 H 0.2449 -0.05 0.8332 0.125 Uiso 1 1 calc R
C29 C 0.1942(9) 0.0383(7) 0.8028(5) 0.119(7) Uani 1 1 d G
H29 H 0.1229 0.0351 0.8136 0.143 Uiso 1 1 calc R
C30 C 0.2276(10) 0.0940(6) 0.7748(5) 0.107(6) Uani 1 1 d G
H30 H 0.1787 0.1282 0.767 0.128 Uiso 1 1 calc R
C31 C 0.4140(11) 0.1391(6) 0.6606(3) 0.087(5) Uani 1 1 d G
C32 C 0.4891(11) 0.1752(6) 0.6323(4) 0.114(7) Uani 1 1 d G
H32 H 0.5194 0.2145 0.6454 0.137 Uiso 1 1 calc R
C33 C 0.5190(12) 0.1524(8) 0.5845(4) 0.146(11) Uani 1 1 d G
H33 H 0.5692 0.1766 0.5656 0.175 Uiso 1 1 calc R
C34 C 0.4737(16) 0.0937(8) 0.5650(4) 0.148(12) Uani 1 1 d G
H34 H 0.4937 0.0785 0.533 0.178 Uiso 1 1 calc R
C35 C 0.3986(16) 0.0576(7) 0.5932(5) 0.164(13) Uani 1 1 d G
H35 H 0.3683 0.0182 0.5801 0.197 Uiso 1 1 calc R
C36 C 0.3687(12) 0.0803(6) 0.6410(4) 0.127(9) Uani 1 1 d G
H36 H 0.3184 0.0562 0.6599 0.153 Uiso 1 1 calc R
C37 C 0.2485(16) 0.4367(7) 0.7569(5) 0.081(4) Uani 1 1 d .
C38 C 0.3483(15) 0.4301(10) 0.7775(6) 0.092(5) Uani 1 1 d .
H38 H 0.3862 0.3907 0.77 0.111 Uiso 1 1 calc R
C39 C 0.399(2) 0.4770(13) 0.8087(6) 0.115(7) Uani 1 1 d .
H39 H 0.4679 0.4704 0.8218 0.139 Uiso 1 1 calc R
C40 C 0.338(2) 0.5348(11) 0.8185(7) 0.104(6) Uani 1 1 d .
H40 H 0.3646 0.5666 0.8412 0.124 Uiso 1 1 calc R
C41 C 0.242(2) 0.5462(9) 0.7964(7) 0.108(6) Uani 1 1 d .
H41 H 0.2065 0.5872 0.8017 0.129 Uiso 1 1 calc R
C42 C 0.1927(19) 0.4960(9) 0.7650(6) 0.100(5) Uani 1 1 d .
H42 H 0.1254 0.5032 0.7504 0.12 Uiso 1 1 calc R
C43 C 0.1442(16) 0.4059(8) 0.6633(5) 0.082(4) Uani 1 1 d .
C44 C 0.2210(16) 0.4224(9) 0.6294(5) 0.091(5) Uani 1 1 d .
H44 H 0.2929 0.4147 0.6375 0.109 Uiso 1 1 calc R
C45 C 0.196(2) 0.4508(9) 0.5818(6) 0.099(6) Uani 1 1 d .
H45 H 0.2509 0.4618 0.5593 0.119 Uiso 1 1 calc R
C46 C 0.090(2) 0.4621(9) 0.5689(6) 0.101(6) Uani 1 1 d .
H46 H 0.073 0.4835 0.5386 0.122 Uiso 1 1 calc R
C47 C 0.0078(18) 0.4411(10) 0.6018(6) 0.103(6) Uani 1 1 d .
H47 H -0.0642 0.445 0.5924 0.124 Uiso 1 1 calc R
C48 C 0.0356(16) 0.4143(9) 0.6490(6) 0.091(5) Uani 1 1 d .
H48 H -0.0187 0.4017 0.6715 0.11 Uiso 1 1 calc R
C49 C 0.4983(15) 0.2023(8) 0.7473(6) 0.080(4) Uani 1 1 d .
H49A H 0.5284 0.2373 0.7258 0.096 Uiso 1 1 calc R
H49B H 0.5506 0.1661 0.7505 0.096 Uiso 1 1 calc R
C50 C 0.0626(15) 0.3513(7) 0.7592(5) 0.079(4) Uani 1 1 d .
H50A H 0.0122 0.3238 0.7401 0.095 Uiso 1 1 calc R
H50B H 0.0276 0.3934 0.7683 0.095 Uiso 1 1 calc R
C51 C 0.2970(14) 0.2872(7) 0.8915(6) 0.081(4) Uani 1 1 d .
C53 C 0.295(2) 0.3051(11) 0.9900(6) 0.106(6) Uani 1 1 d .
C54 C 0.374(3) 0.2564(16) 1.0126(10) 0.170(13) Uani 1 1 d .
H54A H 0.3588 0.2512 1.048 0.256 Uiso 1 1 calc R
H54B H 0.4457 0.2733 1.0082 0.256 Uiso 1 1 calc R
H54C H 0.367 0.2134 0.996 0.256 Uiso 1 1 calc R
C55 C 0.3254(18) 0.3811(10) 0.9979(7) 0.105(6) Uani 1 1 d .
H55A H 0.2747 0.4091 0.9801 0.158 Uiso 1 1 calc R
H55B H 0.3967 0.3892 0.9852 0.158 Uiso 1 1 calc R
H55C H 0.3231 0.3917 1.0334 0.158 Uiso 1 1 calc R
C56 C 0.183(2) 0.2890(14) 1.0052(9) 0.145(10) Uani 1 1 d .
H56A H 0.1756 0.2409 1.0088 0.218 Uiso 1 1 calc R
H56B H 0.1341 0.3051 0.9798 0.218 Uiso 1 1 calc R
H56C H 0.1674 0.3105 1.037 0.218 Uiso 1 1 calc R
C57 C 0.2228(17) 0.2511(9) 0.6460(7) 0.099(5) Uani 1 1 d .
C59 C 0.143(3) 0.2202(14) 0.5575(9) 0.153(6) Uani 1 1 d .
C60 C 0.231(3) 0.2285(12) 0.5187(9) 0.153(6) Uani 1 1 d .
H60A H 0.2531 0.275 0.5175 0.23 Uiso 1 1 calc R
H60B H 0.2048 0.215 0.4861 0.23 Uiso 1 1 calc R
H60C H 0.2916 0.2008 0.528 0.23 Uiso 1 1 calc R
C61 C 0.047(3) 0.2639(13) 0.5490(9) 0.153(6) Uani 1 1 d .
H61A H 0.0209 0.28 0.5809 0.23 Uiso 1 1 calc R
H61B H -0.0079 0.2383 0.5323 0.23 Uiso 1 1 calc R
H61C H 0.0677 0.3017 0.5282 0.23 Uiso 1 1 calc R
C62 C 0.104(3) 0.1437(13) 0.5584(9) 0.153(6) Uani 1 1 d .
H62A H 0.164 0.1149 0.566 0.23 Uiso 1 1 calc R
H62B H 0.0746 0.1318 0.526 0.23 Uiso 1 1 calc R
H62C H 0.0493 0.1381 0.5839 0.23 Uiso 1 1 calc R
B1 B 0.767(2) 0.2704(13) 0.6667(9) 0.192(4) Uani 1 1 d D
B2 B 0.1778(18) 0.0572(14) -0.0232(9) 0.180(3) Uani 1 1 d D
F1 F 0.8418(18) 0.3066(12) 0.6868(7) 0.192(4) Uani 1 1 d D
F2 F 0.7464(19) 0.2160(11) 0.6922(7) 0.192(4) Uani 1 1 d D
F3 F 0.6749(19) 0.3034(12) 0.6661(7) 0.192(4) Uani 1 1 d D
F4 F 0.7828(16) 0.2623(11) 0.6191(7) 0.192(4) Uani 1 1 d D
F5 F 0.2492(14) 0.0387(11) 0.0108(6) 0.180(3) Uani 1 1 d D
F6 F 0.2029(14) 0.1210(11) -0.0317(6) 0.180(3) Uani 1 1 d D
F7 F 0.1896(13) 0.0282(11) -0.0677(6) 0.180(3) Uani 1 1 d D
F8 F 0.0789(13) 0.0486(11) -0.0079(6) 0.180(3) Uani 1 1 d D
N52 N 0.3007(12) 0.2957(6) 0.9334(4) 0.085(3) Uani 1 1 d .
N58 N 0.1867(17) 0.2328(8) 0.6069(6) 0.113(5) Uani 1 1 d .
P3 P 0.1830(4) 0.3671(2) 0.72280(13) 0.0791(10) Uani 1 1 d .
P4 P 0.1083(4) 0.3067(2) 0.81523(13) 0.0812(10) Uani 1 1 d .
P5 P 0.3749(4) 0.1711(2) 0.72125(15) 0.0855(11) Uani 1 1 d .
P6 P 0.4644(4) 0.2367(2) 0.80978(14) 0.0850(11) Uani 1 1 d .
Pd1 Pd 0.28916(9) 0.27734(6) 0.81527(4) 0.0768(4) Uani 1 1 d .
Pd2 Pd 0.26677(10) 0.26523(6) 0.71713(4) 0.0789(4) Uani 1 1 d .

loop_
_atom_site_aniso_label
_atom_site_aniso_U_11
_atom_site_aniso_U_22
_atom_site_aniso_U_33
_atom_site_aniso_U_23
_atom_site_aniso_U_13
_atom_site_aniso_U_12
C1 0.082(10) 0.120(13) 0.078(9) 0.016(9) -0.008(8) 0.012(10)
C2 0.110(15) 0.21(3) 0.109(14) -0.067(17) 0.005(13) -0.053(18)
C3 0.15(2) 0.095(14) 0.16(2) -0.007(15) -0.02(2) -0.002(15)
C4 0.117(17) 0.144(18) 0.142(18) 0.030(17) -0.042(16) -0.035(16)
C5 0.124(17) 0.148(19) 0.127(17) 0.044(15) -0.012(15) 0.001(17)
C6 0.102(13) 0.152(19) 0.115(14) 0.066(14) -0.016(12) -0.020(14)
C7 0.095(11) 0.101(12) 0.066(8) -0.015(8) 0.001(8) 0.005(10)
C8 0.092(11) 0.104(12) 0.076(9) 0.009(9) -0.005(9) 0.023(10)
C9 0.142(18) 0.105(13) 0.087(11) 0.020(10) 0.008(12) 0.028(13)
C10 0.141(17) 0.123(15) 0.077(10) 0.020(10) 0.001(12) 0.041(15)
C11 0.098(13) 0.122(15) 0.108(13) 0.023(12) 0.003(12) 0.009(12)
C12 0.104(13) 0.121(14) 0.075(9) 0.025(10) -0.009(9) 0.007(12)
C13 0.098(12) 0.109(12) 0.077(9) 0.012(9) 0.001(9) 0.008(11)
C14 0.078(10) 0.128(14) 0.072(8) -0.003(9) 0.007(8) 0.019(10)
C15 0.130(16) 0.145(18) 0.078(10) -0.040(12) -0.010(11) 0.033(16)
C16 0.15(2) 0.120(15) 0.078(10) -0.023(11) -0.004(13) 0.056(15)
C17 0.161(19) 0.089(11) 0.083(10) -0.028(9) 0.008(13) -0.002(13)
C18 0.102(12) 0.074(9) 0.092(10) -0.009(8) -0.008(10) -0.002(9)
C19 0.136(12) 0.020(4) 0.069(7) -0.002(5) -0.007(8) 0.010(6)
C20 0.116(12) 0.078(9) 0.074(9) 0.014(7) 0.010(8) -0.004(9)
C21 0.101(12) 0.097(12) 0.111(12) -0.042(10) 0.025(10) -0.036(10)
C22 0.143(18) 0.089(11) 0.080(9) 0.004(9) 0.016(12) 0.003(12)
C23 0.098(12) 0.115(15) 0.091(11) 0.019(11) 0.003(10) -0.013(11)
C24 0.097(11) 0.072(9) 0.085(10) -0.010(8) -0.010(9) 0.002(9)
C25 0.113(13) 0.091(11) 0.063(8) -0.010(7) -0.010(9) 0.004(10)
C26 0.117(14) 0.141(17) 0.065(8) -0.005(10) 0.004(9) 0.034(14)
C27 0.21(3) 0.066(9) 0.070(8) -0.017(7) -0.021(13) 0.023(13)
C28 0.104(14) 0.110(13) 0.097(11) -0.005(10) 0.018(12) -0.011(12)
C29 0.134(17) 0.107(14) 0.117(14) -0.010(12) -0.004(14) 0.000(14)
C30 0.140(18) 0.087(11) 0.093(11) 0.001(9) 0.000(13) -0.002(12)
C31 0.115(13) 0.090(10) 0.055(7) 0.003(7) 0.002(8) 0.015(10)
C32 0.155(19) 0.122(15) 0.065(8) 0.002(9) 0.015(11) 0.043(15)
C33 0.16(2) 0.20(3) 0.077(10) 0.031(15) 0.044(14) 0.06(2)
C34 0.27(4) 0.099(14) 0.074(10) -0.010(11) 0.039(17) 0.01(2)
C35 0.29(4) 0.106(15) 0.096(14) -0.047(12) 0.01(2) -0.02(2)
C36 0.20(3) 0.111(14) 0.073(9) 0.004(10) 0.035(14) 0.043(17)
C37 0.112(11) 0.070(8) 0.060(7) 0.005(6) -0.021(8) -0.008(8)
C38 0.094(11) 0.113(13) 0.070(9) 0.007(9) -0.004(9) -0.001(10)
C39 0.124(16) 0.145(18) 0.077(10) -0.007(11) 0.011(11) -0.054(16)
C40 0.140(17) 0.100(12) 0.072(9) -0.001(9) 0.000(12) -0.037(13)
C41 0.17(2) 0.074(9) 0.081(10) -0.003(7) 0.010(13) 0.000(12)
C42 0.138(15) 0.091(11) 0.072(8) -0.002(8) -0.012(10) 0.005(11)
C43 0.111(12) 0.083(9) 0.052(6) -0.003(6) -0.009(8) 0.006(9)
C44 0.104(12) 0.108(11) 0.060(7) 0.015(7) -0.012(8) -0.022(10)
C45 0.146(17) 0.088(10) 0.064(8) 0.018(8) -0.004(10) -0.018(12)
C46 0.157(19) 0.081(10) 0.067(8) 0.012(7) -0.018(11) -0.013(12)
C47 0.130(16) 0.108(13) 0.070(9) 0.007(9) -0.029(10) 0.013(12)
C48 0.110(13) 0.092(11) 0.073(8) -0.008(8) -0.019(9) 0.031(10)
C49 0.091(9) 0.076(9) 0.073(7) -0.009(7) -0.006(7) 0.013(8)
C50 0.114(11) 0.054(7) 0.070(7) 0.010(6) -0.006(8) -0.002(8)
C51 0.093(10) 0.062(7) 0.089(10) -0.004(7) -0.007(8) -0.012(8)
C53 0.145(17) 0.114(13) 0.059(7) -0.010(8) -0.003(10) 0.013(13)
C54 0.20(3) 0.19(3) 0.122(17) -0.023(19) -0.078(18) 0.10(2)
C55 0.124(15) 0.109(13) 0.083(10) 0.002(9) -0.016(10) -0.026(12)
C56 0.19(3) 0.15(2) 0.098(14) -0.028(14) 0.043(16) -0.03(2)
C57 0.114(13) 0.092(10) 0.090(10) -0.003(9) -0.006(10) 0.001(10)
C59 0.230(17) 0.126(9) 0.103(7) -0.002(7) -0.035(9) 0.029(11)
C60 0.230(17) 0.126(9) 0.103(7) -0.002(7) -0.035(9) 0.029(11)
C61 0.230(17) 0.126(9) 0.103(7) -0.002(7) -0.035(9) 0.029(11)
C62 0.230(17) 0.126(9) 0.103(7) -0.002(7) -0.035(9) 0.029(11)
B1 0.192(8) 0.229(9) 0.155(6) 0.036(7) -0.019(7) -0.031(8)
B2 0.137(5) 0.252(8) 0.149(6) -0.017(6) 0.007(5) -0.044(7)
F1 0.192(8) 0.229(9) 0.155(6) 0.036(7) -0.019(7) -0.031(8)
F2 0.192(8) 0.229(9) 0.155(6) 0.036(7) -0.019(7) -0.031(8)
F3 0.192(8) 0.229(9) 0.155(6) 0.036(7) -0.019(7) -0.031(8)
F4 0.192(8) 0.229(9) 0.155(6) 0.036(7) -0.019(7) -0.031(8)
F5 0.137(5) 0.252(8) 0.149(6) -0.017(6) 0.007(5) -0.044(7)
F6 0.137(5) 0.252(8) 0.149(6) -0.017(6) 0.007(5) -0.044(7)
F7 0.137(5) 0.252(8) 0.149(6) -0.017(6) 0.007(5) -0.044(7)
F8 0.137(5) 0.252(8) 0.149(6) -0.017(6) 0.007(5) -0.044(7)
N52 0.110(9) 0.087(8) 0.059(6) 0.002(5) -0.016(6) 0.003(8)
N58 0.167(15) 0.091(9) 0.082(8) 0.002(8) -0.026(10) 0.011(11)
P3 0.094(2) 0.084(2) 0.0589(16) 0.0011(17) -0.0006(18) -0.008(2)
P4 0.093(2) 0.094(2) 0.0566(16) 0.0027(18) 0.0006(19) -0.011(2)
P5 0.103(3) 0.092(3) 0.0619(18) -0.0055(19) -0.001(2) 0.009(2)
P6 0.096(3) 0.093(3) 0.0660(19) 0.009(2) 0.0036(18) -0.001(2)
Pd1 0.0889(7) 0.0820(6) 0.0595(5) 0.0006(5) 0.0002(5) 0.0004(6)
Pd2 0.0983(8) 0.0773(6) 0.0612(5) -0.0022(5) -0.0025(5) 0.0030(6)

loop_
_atom_type_symbol
_atom_type_description
_atom_type_scat_dispersion_real
_atom_type_scat_dispersion_imag
_atom_type_scat_source
C C 0.0181 0.0091 'International Tables Vol C Tables 4.2.6.8 and 6.1.1.4'
H H 0 0 'International Tables Vol C Tables 4.2.6.8 and 6.1.1.4'
B B 0.009 0.0039 'International Tables Vol C Tables 4.2.6.8 and 6.1.1.4'
F F 0.0727 0.0534 'International Tables Vol C Tables 4.2.6.8 and 6.1.1.4'
N N 0.0311 0.018 'International Tables Vol C Tables 4.2.6.8 and 6.1.1.4'
P P 0.2955 0.4335 'International Tables Vol C Tables 4.2.6.8 and 6.1.1.4'
Pd Pd 0.1215 3.9337 'International Tables Vol C Tables 4.2.6.8 and 6.1.1.4'

loop_
_geom_angle_atom_site_label_1
_geom_angle_atom_site_label_2
_geom_angle_atom_site_label_3
_geom_angle
C2 C1 C6 120
C2 C1 P6 116.0(7)
C6 C1 P6 124.0(7)
C1 C2 C3 120
C4 C3 C2 120
C5 C4 C3 120
C4 C5 C6 120
C5 C6 C1 120
C8 C7 C12 118.1(17)
C8 C7 P6 122.8(13)
C12 C7 P6 119.0(14)
C7 C8 C9 125.1(18)
C10 C9 C8 111(2)
C11 C10 C9 125.0(19)
C10 C11 C12 122(2)
C11 C12 C7 118.6(19)
C14 C13 C18 116.3(18)
C14 C13 P4 121.9(16)
C18 C13 P4 121.2(15)
C15 C14 C13 119(2)
C16 C15 C14 123(2)
C15 C16 C17 119.7(18)
C18 C17 C16 118(2)
C17 C18 C13 123(2)
C24 C19 C20 120.5(15)
C24 C19 P4 118.9(13)
C20 C19 P4 119.9(10)
C19 C20 C21 117.2(15)
C22 C21 C20 121.2(19)
C21 C22 C23 117.1(19)
C24 C23 C22 120.5(19)
C19 C24 C23 122.8(18)
C26 C25 C30 120
C26 C25 P5 120.8(8)
C30 C25 P5 119.2(8)
C27 C26 C25 120
C26 C27 C28 120
C29 C28 C27 120
C28 C29 C30 120
C29 C30 C25 120
C32 C31 C36 120
C32 C31 P5 118.7(7)
C36 C31 P5 121.3(7)
C33 C32 C31 120
C32 C33 C34 120
C33 C34 C35 120
C36 C35 C34 120
C35 C36 C31 120
C38 C37 C42 118.5(16)
C38 C37 P3 121.9(14)
C42 C37 P3 119.5(14)
C37 C38 C39 126(2)
C38 C39 C40 114(2)
C41 C40 C39 122.4(18)
C40 C41 C42 120.7(19)
C37 C42 C41 118(2)
C44 C43 C48 118.0(14)
C44 C43 P3 119.4(14)
C48 C43 P3 122.3(14)
C43 C44 C45 122.2(19)
C46 C45 C44 119.8(18)
C45 C46 C47 119.4(15)
C48 C47 C46 119(2)
C47 C48 C43 121.2(19)
P5 C49 P6 106.2(9)
P3 C50 P4 105.2(9)
N52 C51 Pd1 176.8(14)
C56 C53 C54 111(2)
C56 C53 N52 106.5(18)
C54 C53 N52 106.7(18)
C56 C53 C55 113(2)
C54 C53 C55 114(2)
N52 C53 C55 103.9(15)
N58 C57 Pd2 168.1(17)
N58 C59 C61 110(2)
N58 C59 C60 109(3)
C61 C59 C60 114(2)
N58 C59 C62 105(2)
C61 C59 C62 108(3)
C60 C59 C62 109(2)
F1 B1 F4 112(2)
F1 B1 F2 113(2)
F4 B1 F2 116(2)
F1 B1 F3 111(2)
F4 B1 F3 100(2)
F2 B1 F3 104(2)
F8 B2 F5 113(2)
F8 B2 F7 109(2)
F5 B2 F7 114(2)
F8 B2 F6 114(2)
F5 B2 F6 103(2)
F7 B2 F6 104(2)
C51 N52 C53 175(2)
C57 N58 C59 172(2)
C50 P3 C43 108.4(8)
C50 P3 C37 103.6(8)
C43 P3 C37 103.1(7)
C50 P3 Pd2 105.0(5)
C43 P3 Pd2 116.0(5)
C37 P3 Pd2 119.7(6)
C50 P4 C13 103.6(8)
C50 P4 C19 109.4(7)
C13 P4 C19 106.8(8)
C50 P4 Pd1 115.1(6)
C13 P4 Pd1 113.4(7)
C19 P4 Pd1 108.3(5)
C49 P5 C31 103.7(7)
C49 P5 C25 107.6(7)
C31 P5 C25 106.5(6)
C49 P5 Pd2 103.8(5)
C31 P5 Pd2 113.7(5)
C25 P5 Pd2 120.2(5)
C7 P6 C1 103.0(8)
C7 P6 C49 104.3(8)
C1 P6 C49 106.3(7)
C7 P6 Pd1 114.8(6)
C1 P6 Pd1 113.8(5)
C49 P6 Pd1 113.5(6)
C51 Pd1 P4 91.3(5)
C51 Pd1 P6 92.9(5)
P4 Pd1 P6 173.21(16)
C51 Pd1 Pd2 176.6(5)
P4 Pd1 Pd2 85.41(10)
P6 Pd1 Pd2 90.32(10)
C57 Pd2 P3 93.6(6)
C57 Pd2 P5 95.2(6)
P3 Pd2 P5 169.30(16)
C57 Pd2 Pd1 169.6(6)
P3 Pd2 Pd1 84.38(10)
P5 Pd2 Pd1 88.01(10)

loop_
_geom_bond_atom_site_label_1
_geom_bond_atom_site_label_2
_geom_bond_distance
C1 C2 1.39
C1 C6 1.39
C1 P6 1.825(11)
C2 C3 1.39
C3 C4 1.39
C4 C5 1.39
C5 C6 1.39
C7 C8 1.40(3)
C7 C12 1.43(3)
C7 P6 1.757(19)
C8 C9 1.47(2)
C9 C10 1.43(3)
C10 C11 1.36(3)
C11 C12 1.40(3)
C13 C14 1.40(3)
C13 C18 1.42(3)
C13 P4 1.82(2)
C14 C15 1.36(2)
C15 C16 1.32(3)
C16 C17 1.41(3)
C17 C18 1.33(2)
C19 C24 1.33(2)
C19 C20 1.41(2)
C19 P4 1.829(14)
C20 C21 1.41(2)
C21 C22 1.39(3)
C22 C23 1.43(3)
C23 C24 1.34(3)
C25 C26 1.39
C25 C30 1.39
C25 P5 1.810(10)
C26 C27 1.39
C27 C28 1.39
C28 C29 1.39
C29 C30 1.39
C31 C32 1.39
C31 C36 1.39
C31 P5 1.790(8)
C32 C33 1.39
C33 C34 1.39
C34 C35 1.39
C35 C36 1.39
C37 C38 1.36(3)
C37 C42 1.38(3)
C37 P3 1.833(15)
C38 C39 1.39(3)
C39 C40 1.40(3)
C40 C41 1.35(3)
C41 C42 1.43(3)
C43 C44 1.35(2)
C43 C48 1.41(3)
C43 P3 1.814(15)
C44 C45 1.41(2)
C45 C46 1.37(3)
C46 C47 1.40(3)
C47 C48 1.40(2)
C49 P5 1.787(18)
C49 P6 1.833(15)
C50 P3 1.801(18)
C50 P4 1.813(14)
C51 N52 1.118(19)
C51 Pd1 2.026(17)
C53 C56 1.48(4)
C53 C54 1.49(3)
C53 N52 1.510(19)
C53 C55 1.56(3)
C57 N58 1.18(2)
C57 Pd2 1.975(19)
C59 N58 1.44(3)
C59 C61 1.48(4)
C59 C60 1.51(4)
C59 C62 1.59(4)
B1 F1 1.280(18)
B1 F4 1.282(19)
B1 F2 1.297(18)
B1 F3 1.319(19)
B2 F8 1.302(18)
B2 F5 1.313(18)
B2 F7 1.315(18)
B2 F6 1.319(19)
P3 Pd2 2.271(4)
P4 Pd1 2.316(5)
P5 Pd2 2.296(5)
P6 Pd1 2.319(5)
Pd1 Pd2 2.6177(14)

loop_
_geom_torsion_atom_site_label_1
_geom_torsion_atom_site_label_2
_geom_torsion_atom_site_label_3
_geom_torsion_atom_site_label_4
_geom_torsion
C6 C1 C2 C3 0
P6 C1 C2 C3 -176.8(10)
C1 C2 C3 C4 0
C2 C3 C4 C5 0
C3 C4 C5 C6 0
C4 C5 C6 C1 0
C2 C1 C6 C5 0
P6 C1 C6 C5 176.6(11)
C12 C7 C8 C9 -4(3)
P6 C7 C8 C9 172.2(15)
C7 C8 C9 C10 7(3)
C8 C9 C10 C11 -8(3)
C9 C10 C11 C12 7(4)
C10 C11 C12 C7 -2(3)
C8 C7 C12 C11 1(3)
P6 C7 C12 C11 -175.3(15)
C18 C13 C14 C15 -6(3)
P4 C13 C14 C15 -177.2(15)
C13 C14 C15 C16 5(3)
C14 C15 C16 C17 0(3)
C15 C16 C17 C18 -3(3)
C16 C17 C18 C13 2(3)
C14 C13 C18 C17 2(3)
P4 C13 C18 C17 174.0(16)
C24 C19 C20 C21 -9(2)
P4 C19 C20 C21 -178.7(12)
C19 C20 C21 C22 2(2)
C20 C21 C22 C23 4(3)
C21 C22 C23 C24 -3(3)
C20 C19 C24 C23 10(3)
P4 C19 C24 C23 -179.6(15)
C22 C23 C24 C19 -4(3)
C30 C25 C26 C27 0
P5 C25 C26 C27 -178.8(8)
C25 C26 C27 C28 0
C26 C27 C28 C29 0
C27 C28 C29 C30 0
C28 C29 C30 C25 0
C26 C25 C30 C29 0
P5 C25 C30 C29 178.8(8)
C36 C31 C32 C33 0
P5 C31 C32 C33 -178.4(11)
C31 C32 C33 C34 0
C32 C33 C34 C35 0
C33 C34 C35 C36 0
C34 C35 C36 C31 0
C32 C31 C36 C35 0
P5 C31 C36 C35 178.4(11)
C42 C37 C38 C39 3(3)
P3 C37 C38 C39 -172.2(14)
C37 C38 C39 C40 0(3)
C38 C39 C40 C41 -5(3)
C39 C40 C41 C42 6(3)
C38 C37 C42 C41 -3(2)
P3 C37 C42 C41 173.2(13)
C40 C41 C42 C37 -2(3)
C48 C43 C44 C45 4(3)
P3 C43 C44 C45 178.1(14)
C43 C44 C45 C46 0(3)
C44 C45 C46 C47 -4(3)
C45 C46 C47 C48 5(3)
C46 C47 C48 C43 -2(3)
C44 C43 C48 C47 -2(3)
P3 C43 C48 C47 -176.6(13)
Pd1 C51 N52 C53 10E1(3)
C56 C53 N52 C51 -0E1(2)
C54 C53 N52 C51 116(19)
C55 C53 N52 C51 -123(18)
Pd2 C57 N58 C59 148(15)
C61 C59 N58 C57 -5E1(2)
C60 C59 N58 C57 8E1(2)
C62 C59 N58 C57 -167(18)
P4 C50 P3 C43 175.6(7)
P4 C50 P3 C37 -75.4(8)
P4 C50 P3 Pd2 50.9(7)
C44 C43 P3 C50 -179.8(14)
C48 C43 P3 C50 -5.5(16)
C44 C43 P3 C37 70.9(16)
C48 C43 P3 C37 -114.8(15)
C44 C43 P3 Pd2 -61.9(15)
C48 C43 P3 Pd2 112.3(14)
C38 C37 P3 C50 119.1(14)
C42 C37 P3 C50 -56.6(14)
C38 C37 P3 C43 -128.0(14)
C42 C37 P3 C43 56.3(15)
C38 C37 P3 Pd2 2.6(15)
C42 C37 P3 Pd2 -173.0(11)
P3 C50 P4 C13 117.9(9)
P3 C50 P4 C19 -128.6(7)
P3 C50 P4 Pd1 -6.4(9)
C14 C13 P4 C50 91.6(16)
C18 C13 P4 C50 -79.6(16)
C14 C13 P4 C19 -23.8(17)
C18 C13 P4 C19 165.0(14)
C14 C13 P4 Pd1 -143.0(14)
C18 C13 P4 Pd1 45.8(16)
C24 C19 P4 C50 179.7(13)
C20 C19 P4 C50 -10.1(14)
C24 C19 P4 C13 -68.8(15)
C20 C19 P4 C13 101.3(14)
C24 C19 P4 Pd1 53.6(14)
C20 C19 P4 Pd1 -136.3(11)
P6 C49 P5 C31 179.6(7)
P6 C49 P5 C25 -67.8(9)
P6 C49 P5 Pd2 60.6(8)
C32 C31 P5 C49 -39.6(10)
C36 C31 P5 C49 142.0(9)
C32 C31 P5 C25 -153.0(8)
C36 C31 P5 C25 28.6(10)
C32 C31 P5 Pd2 72.4(8)
C36 C31 P5 Pd2 -106.0(8)
C26 C25 P5 C49 -48.0(8)
C30 C25 P5 C49 133.1(8)
C26 C25 P5 C31 62.6(8)
C30 C25 P5 C31 -116.2(8)
C26 C25 P5 Pd2 -166.3(5)
C30 C25 P5 Pd2 14.9(8)
C8 C7 P6 C1 133.9(15)
C12 C7 P6 C1 -50.3(16)
C8 C7 P6 C49 -115.3(15)
C12 C7 P6 C49 60.5(17)
C8 C7 P6 Pd1 9.6(17)
C12 C7 P6 Pd1 -174.6(13)
C2 C1 P6 C7 -56.4(10)
C6 C1 P6 C7 126.9(10)
C2 C1 P6 C49 -165.8(8)
C6 C1 P6 C49 17.5(11)
C2 C1 P6 Pd1 68.5(8)
C6 C1 P6 Pd1 -108.2(9)
P5 C49 P6 C7 96.5(10)
P5 C49 P6 C1 -155.0(8)
P5 C49 P6 Pd1 -29.2(9)
N52 C51 Pd1 P4 -7E1(3)
N52 C51 Pd1 P6 12E1(3)
N52 C51 Pd1 Pd2 -8E1(3)
C50 P4 Pd1 C51 148.3(7)
C13 P4 Pd1 C51 29.3(8)
C19 P4 Pd1 C51 -89.0(6)
C50 P4 Pd1 P6 -83.5(14)
C13 P4 Pd1 P6 157.5(13)
C19 P4 Pd1 P6 39.2(14)
C50 P4 Pd1 Pd2 -32.3(5)
C13 P4 Pd1 Pd2 -151.3(7)
C19 P4 Pd1 Pd2 90.4(4)
C7 P6 Pd1 C51 49.2(8)
C1 P6 Pd1 C51 -69.2(6)
C49 P6 Pd1 C51 169.1(7)
C7 P6 Pd1 P4 -78.9(14)
C1 P6 Pd1 P4 162.7(12)
C49 P6 Pd1 P4 41.0(15)
C7 P6 Pd1 Pd2 -129.9(6)
C1 P6 Pd1 Pd2 111.7(4)
C49 P6 Pd1 Pd2 -10.0(6)
N58 C57 Pd2 P3 -117(9)
N58 C57 Pd2 P5 69(9)
N58 C57 Pd2 Pd1 -39(11)
C50 P3 Pd2 C57 104.3(8)
C43 P3 Pd2 C57 -15.4(9)
C37 P3 Pd2 C57 -140.1(8)
C50 P3 Pd2 P5 -110.3(10)
C43 P3 Pd2 P5 130.0(10)
C37 P3 Pd2 P5 5.3(11)
C50 P3 Pd2 Pd1 -65.5(5)
C43 P3 Pd2 Pd1 174.8(7)
C37 P3 Pd2 Pd1 50.2(6)
C49 P5 Pd2 C57 130.6(8)
C31 P5 Pd2 C57 18.7(8)
C25 P5 Pd2 C57 -109.2(7)
C49 P5 Pd2 P3 -14.6(11)
C31 P5 Pd2 P3 -126.6(9)
C25 P5 Pd2 P3 105.5(9)
C49 P5 Pd2 Pd1 -59.3(6)
C31 P5 Pd2 Pd1 -171.2(5)
C25 P5 Pd2 Pd1 60.9(5)
C51 Pd1 Pd2 C57 -21(8)
P4 Pd1 Pd2 C57 -32(3)
P6 Pd1 Pd2 C57 143(3)
C51 Pd1 Pd2 P3 58(7)
P4 Pd1 Pd2 P3 47.29(15)
P6 Pd1 Pd2 P3 -138.00(16)
C51 Pd1 Pd2 P5 -130(7)
P4 Pd1 Pd2 P5 -140.24(17)
P6 Pd1 Pd2 P5 34.47(17)
